data_7023602
loop_
_publ_author_name
'Dhal, Piu'
'Nandy, Madhusudan'
'Sadhukhan, Dipali'
'Zangrando, Ennio'
'Pilet, Guillaume'
'G\'omez-Garc\'ia, Carlos J'
'Mitra, Samiran'

_publ_section_title
;
 Novel mixed-valence Cu compounds formed by Cu(II) dimers with double
 oximato bridges: in situ formation of anionic layer [Cu2(SCN)3]n(n-).
;
_journal_issue 40
_journal_name_full 'Dalton transactions (Cambridge, England : 2003)'
_journal_page_first 14545
_journal_page_last 14555
_journal_paper_doi 10.1039/c3dt51561c
_journal_volume 42
_journal_year 2013
_chemical_formula_moiety 'C16 H36 Cl2 Cu2 N6 O12'
_chemical_formula_sum 'C16 H36 Cl2 Cu2 N6 O12'
_chemical_formula_weight 702.49
_space_group_IT_number 14
_symmetry_cell_setting monoclinic
_symmetry_space_group_name_Hall '-P 2yn'
_symmetry_space_group_name_H-M 'P 1 21/n 1'
_atom_sites_solution_hydrogens difmap
_atom_sites_solution_primary direct
_audit_creation_date 13-07-13
_audit_creation_method CRYSTALS_ver_14.21
_cell_angle_alpha 90
_cell_angle_beta 90.072(2)
_cell_angle_gamma 90
_cell_formula_units_Z 4
_cell_length_a 13.3445(2)
_cell_length_b 12.0554(2)
_cell_length_c 17.4604(3)
_cell_measurement_reflns_used 6647
_cell_measurement_temperature 293
_cell_measurement_theta_max 29
_cell_measurement_theta_min 3
_cell_volume 2808.91(8)
_computing_cell_refinement 'CrysAlis, (Oxford Diffraction, 2002)'
_computing_data_collection 'Gemini, (Oxford Diffraction, 2006)'
_computing_data_reduction 'CrysAlis, (Oxford Diffraction, 2002)'
_computing_molecular_graphics 'CAMERON (Watkin et al., 1996)'
_computing_publication_material 'CRYSTALS (Betteridge et al., 2003)'
_computing_structure_refinement 'CRYSTALS (Betteridge et al., 2003)'
_computing_structure_solution 'SIR97 (Altomare et al., 1999)'
_diffrn_ambient_temperature 293
_diffrn_measured_fraction_theta_full 0.982
_diffrn_measured_fraction_theta_max 0.826
_diffrn_measurement_device Area
_diffrn_measurement_device_type 'Oxford Diffraction Gemini'
_diffrn_measurement_method \w/2\q
_diffrn_radiation_monochromator graphite
_diffrn_radiation_type 'Mo K\a'
_diffrn_radiation_wavelength 0.71073
_diffrn_reflns_av_R_equivalents 0.033
_diffrn_reflns_limit_h_max 11
_diffrn_reflns_limit_h_min -17
_diffrn_reflns_limit_k_max 16
_diffrn_reflns_limit_k_min -12
_diffrn_reflns_limit_l_max 21
_diffrn_reflns_limit_l_min -23
_diffrn_reflns_number 12528
_diffrn_reflns_theta_full 25.244
_diffrn_reflns_theta_max 29.152
_diffrn_reflns_theta_min 3.259
_diffrn_standards_number 0
_exptl_absorpt_coefficient_mu 1.770
_exptl_absorpt_correction_T_max 0.80
_exptl_absorpt_correction_T_min 0.60
_exptl_absorpt_correction_type analytical
_exptl_absorpt_process_details
; 
 Analytical Absorption (De Meulenaer & Tompa, 1965) 
;
_exptl_crystal_colour colourless
_exptl_crystal_density_diffrn 1.661
_exptl_crystal_density_method 'not measured'
_exptl_crystal_description needle
_exptl_crystal_F_000 1448
_exptl_crystal_size_max 0.432
_exptl_crystal_size_mid 0.272
_exptl_crystal_size_min 0.125
_refine_diff_density_max 0.92
_refine_diff_density_min -0.82
_refine_ls_extinction_method None
_refine_ls_goodness_of_fit_ref 1.1359
_refine_ls_hydrogen_treatment noref
_refine_ls_matrix_type full
_refine_ls_number_parameters 344
_refine_ls_number_reflns 5262
_refine_ls_number_restraints 68
_refine_ls_R_factor_all 0.0663
_refine_ls_R_factor_gt 0.0607
_refine_ls_shift/su_max 0.0005638
_refine_ls_shift/su_mean 0.0000190
_refine_ls_structure_factor_coef F
_refine_ls_weighting_details
;
 Method, part 1, Chebychev polynomial, (Watkin, 1994, Prince, 1982) 
 [weight] = 1.0/[A~0~*T~0~(x)+A~1~*T~1~(x) ... +A~n-1~]*T~n-1~(x)] 
 where A~i~ are the Chebychev coefficients listed below and x= Fcalc/Fmax 
 Method = Robust Weighting (Prince, 1982) 
 W = [weight] * [1-(deltaF/6*sigmaF)^2^]^2^ 
 A~i~ are: 
 23.2 31.0 20.7 14.0 
;
_refine_ls_weighting_scheme calc
_refine_ls_wR_factor_all 0.0703
_refine_ls_wR_factor_gt 0.0650
_refine_ls_wR_factor_ref 0.0638
_reflns_limit_h_max 17
_reflns_limit_h_min -17
_reflns_limit_k_max 16
_reflns_limit_k_min 0
_reflns_limit_l_max 23
_reflns_limit_l_min 0
_reflns_number_gt 5625
_reflns_number_total 6257
_reflns_threshold_expression I>2.0\s(I)
_oxford_diffrn_Wilson_B_factor 2.95
_oxford_diffrn_Wilson_scale 0.05
_oxford_refine_ls_r_factor_ref 0.0585
_oxford_refine_ls_scale 3.007(9)
_oxford_reflns_number_all 6243
_oxford_reflns_threshold_expression_ref I>3.0\s(I)
_oxford_structure_analysis_title 'ju449 in P 21/n'
_cod_data_source_file c3dt51561c.txt
_cod_data_source_block global
_cod_depositor_comments
;
The following automatic conversions were performed:

'_symmetry_cell_setting' value 'Monoclinic' changed to 'monoclinic'
according to /home/saulius/struct/CIF-dictionaries/cif_core.dic
dictionary named 'cif_core.dic' version 2.4.2 from
2011-04-26.

'_atom_sites_solution_primary' value 'Direct' changed to
'direct' according to
/home/saulius/struct/CIF-dictionaries/cif_core.dic dictionary named
'cif_core.dic' version 2.4.2 from 2011-04-26.

Automatic conversion script
Id: cif_fix_values 1891 2012-01-12 08:04:46Z andrius 
;
_cod_original_sg_symbol_H-M 'P 1 21/n 1 '
_cod_database_code 7023602

loop_
_symmetry_equiv_pos_as_xyz
x,y,z
-x,-y,-z
-x+1/2,y+1/2,-z+1/2
x+1/2,-y+1/2,z+1/2

loop_
_atom_site_label
_atom_site_type_symbol
_atom_site_fract_x
_atom_site_fract_y
_atom_site_fract_z
_atom_site_U_iso_or_equiv
_atom_site_occupancy
_atom_site_adp_type
_atom_site_refinement_flags_posn
_atom_site_refinement_flags_adp
O2 O 0.8742(3) 0.6343(3) 0.6050(2) 0.0474 1.0000 Uani . .
N4 N 0.8253(3) 0.5538(3) 0.6413(2) 0.0349 1.0000 Uani . .
C102 C 0.8773(4) 0.4955(4) 0.6909(3) 0.0375 1.0000 Uani . .
C101 C 0.9842(4) 0.5195(5) 0.7077(4) 0.0520 1.0000 Uani . .
C103 C 0.8188(5) 0.4085(4) 0.7291(3) 0.0434 1.0000 Uani . .
C104 C 0.8681(6) 0.3301(6) 0.7832(4) 0.0665 1.0000 Uani . .
N5 N 0.7249(3) 0.4063(3) 0.7116(3) 0.0437 1.0000 Uani . .
C105 C 0.6480(5) 0.3338(5) 0.7450(4) 0.0575 1.0000 Uani . .
C106 C 0.5580(6) 0.3411(5) 0.6918(4) 0.0632 1.0000 Uani . .
N6 N 0.5393(3) 0.4587(4) 0.6698(3) 0.0433 1.0000 Uani . .
C108 C 0.4652(6) 0.4586(8) 0.6055(5) 0.0734 1.0000 Uani . .
C107 C 0.5003(6) 0.5238(6) 0.7331(5) 0.0729 1.0000 Uani . .
O1 O 0.6194(2) 0.6384(3) 0.5881(2) 0.0409 1.0000 Uani . .
N1 N 0.6703(3) 0.7026(3) 0.5405(2) 0.0313 1.0000 Uani . .
C2 C 0.6205(4) 0.7796(3) 0.5058(3) 0.0354 1.0000 Uani . .
C1 C 0.5130(4) 0.8023(5) 0.5191(4) 0.0503 1.0000 Uani . .
C3 C 0.6822(4) 0.8479(3) 0.4529(3) 0.0396 1.0000 Uani . .
C4 C 0.6349(6) 0.9380(7) 0.4071(5) 0.0736 1.0000 Uani . .
N2 N 0.7742(3) 0.8223(4) 0.4504(3) 0.0427 1.0000 Uani . .
C5 C 0.8515(5) 0.8776(5) 0.4052(4) 0.0533 1.0000 Uani . .
C6 C 0.9426(5) 0.8026(6) 0.4054(4) 0.0588 1.0000 Uani . .
N3 N 0.9586(3) 0.7542(4) 0.4840(3) 0.0429 1.0000 Uani . .
C8 C 1.0303(5) 0.6620(6) 0.4780(5) 0.0697 1.0000 Uani . .
C7 C 0.9981(5) 0.8368(6) 0.5379(4) 0.0658 1.0000 Uani . .
O11 O 0.8115(6) 0.5542(7) 0.4313(6) 0.1133 1.0000 Uani . U
O21 O 0.6912(6) 0.4040(7) 0.5284(4) 0.0989 1.0000 Uani . U
Cl6 Cl 0.25224(19) 0.7869(3) 0.71741(19) 0.1034 1.0000 Uani D U
O61 O 0.2331(11) 0.6829(9) 0.7041(10) 0.1757 1.0000 Uani D U
O64 O 0.2147(10) 0.7908(10) 0.7868(6) 0.1601 1.0000 Uani D U
O63 O 0.1959(8) 0.8494(10) 0.6719(6) 0.1373 1.0000 Uani D U
O62 O 0.3497(6) 0.7921(10) 0.7077(9) 0.1549 1.0000 Uani D U
Cl7 Cl 0.74254(11) 1.09166(13) 0.60427(9) 0.0561 1.0000 Uani D U
O72 O 0.7872(7) 0.9933(7) 0.5883(6) 0.1163 1.0000 Uani D U
O73 O 0.7936(7) 1.1338(8) 0.6665(5) 0.1209 1.0000 Uani D U
O74 O 0.7463(8) 1.1610(9) 0.5450(6) 0.1310 1.0000 Uani D U
O71 O 0.6452(4) 1.0767(7) 0.6276(5) 0.0967 1.0000 Uani D U
Cu1 Cu 0.81830(4) 0.70770(4) 0.51989(3) 0.0356 1.0000 Uani . U
Cu2 Cu 0.67873(5) 0.51791(4) 0.64025(3) 0.0368 1.0000 Uani . U
H1013 H 1.0095 0.4635 0.7423 0.0783 1.0000 Uiso . .
H1011 H 0.9899 0.5909 0.7316 0.0780 1.0000 Uiso . .
H1012 H 1.0221 0.5181 0.6620 0.0779 1.0000 Uiso . .
H1041 H 0.8227 0.2694 0.7936 0.1000 1.0000 Uiso . .
H1043 H 0.8843 0.3663 0.8300 0.1001 1.0000 Uiso . .
H1042 H 0.9285 0.2995 0.7618 0.1001 1.0000 Uiso . .
H1052 H 0.6289 0.3601 0.7953 0.0688 1.0000 Uiso . .
H1051 H 0.6700 0.2580 0.7479 0.0695 1.0000 Uiso . .
H1062 H 0.4981 0.3114 0.7168 0.0762 1.0000 Uiso . .
H1061 H 0.5726 0.2974 0.6462 0.0760 1.0000 Uiso . .
H1082 H 0.4513 0.5337 0.5904 0.1111 1.0000 Uiso . .
H1081 H 0.4038 0.4243 0.6218 0.1109 1.0000 Uiso . .
H1083 H 0.4922 0.4182 0.5632 0.1109 1.0000 Uiso . .
H1072 H 0.4701 0.5898 0.7124 0.1097 1.0000 Uiso . .
H1073 H 0.5521 0.5443 0.7676 0.1101 1.0000 Uiso . .
H1071 H 0.4500 0.4820 0.7593 0.1101 1.0000 Uiso . .
H13 H 0.4814 0.8211 0.4714 0.0761 1.0000 Uiso . .
H11 H 0.5048 0.8632 0.5535 0.0760 1.0000 Uiso . .
H12 H 0.4819 0.7372 0.5392 0.0757 1.0000 Uiso . .
H41 H 0.6811 1.0005 0.4035 0.1129 1.0000 Uiso . .
H43 H 0.5739 0.9643 0.4309 0.1125 1.0000 Uiso . .
H42 H 0.6206 0.9133 0.3562 0.1133 1.0000 Uiso . .
H52 H 0.8667 0.9494 0.4288 0.0664 1.0000 Uiso . .
H51 H 0.8287 0.8902 0.3535 0.0661 1.0000 Uiso . .
H62 H 1.0016 0.8414 0.3880 0.0710 1.0000 Uiso . .
H61 H 0.9274 0.7411 0.3705 0.0706 1.0000 Uiso . .
H82 H 1.0416 0.6313 0.5277 0.1048 1.0000 Uiso . .
H81 H 1.0922 0.6903 0.4564 0.1051 1.0000 Uiso . .
H83 H 1.0037 0.6045 0.4443 0.1051 1.0000 Uiso . .
H72 H 1.0095 0.8027 0.5867 0.0977 1.0000 Uiso . .
H73 H 1.0602 0.8670 0.5185 0.0979 1.0000 Uiso . .
H71 H 0.9510 0.8964 0.5442 0.0980 1.0000 Uiso . .
H211 H 0.7217 0.3338 0.5413 0.1192 1.0000 Uiso . .
H212 H 0.7328 0.4389 0.4908 0.1192 1.0000 Uiso . .
H111 H 0.8749 0.5394 0.4095 0.1378 1.0000 Uiso . .
H113 H 0.7664 0.5736 0.3878 0.1378 1.0000 Uiso . .

loop_
_atom_site_aniso_label
_atom_site_aniso_U_11
_atom_site_aniso_U_22
_atom_site_aniso_U_33
_atom_site_aniso_U_23
_atom_site_aniso_U_13
_atom_site_aniso_U_12
O2 0.0297(16) 0.062(2) 0.051(2) 0.0225(16) -0.0002(14) -0.0078(15)
N4 0.0279(15) 0.0459(17) 0.0307(16) 0.0059(13) 0.0005(17) 0.0007(15)
C102 0.042(2) 0.040(2) 0.030(2) -0.0005(16) 0.0039(18) 0.0105(18)
C101 0.039(2) 0.067(3) 0.050(3) 0.011(2) -0.006(2) 0.012(2)
C103 0.050(2) 0.047(2) 0.034(2) 0.0017(17) 0.000(2) 0.009(2)
C104 0.080(4) 0.067(4) 0.052(3) 0.022(3) -0.013(3) 0.003(3)
N5 0.045(2) 0.040(2) 0.046(2) 0.0115(17) 0.0078(17) -0.0002(17)
C105 0.069(4) 0.041(3) 0.062(4) 0.013(2) 0.015(3) -0.010(2)
C106 0.078(4) 0.046(3) 0.066(4) -0.004(3) 0.014(3) -0.012(3)
N6 0.039(2) 0.041(2) 0.050(2) -0.0019(17) 0.0090(18) -0.0073(16)
C108 0.057(4) 0.087(5) 0.076(5) 0.007(4) -0.001(3) -0.025(4)
C107 0.064(4) 0.069(4) 0.085(5) -0.027(4) 0.038(4) -0.015(3)
O1 0.0268(14) 0.0413(16) 0.055(2) 0.0070(14) 0.0071(13) 0.0022(12)
N1 0.0267(15) 0.0315(15) 0.0356(17) 0.0002(12) 0.0018(14) 0.0000(13)
C2 0.039(2) 0.0304(18) 0.037(2) -0.0008(15) -0.0016(17) 0.0027(16)
C1 0.041(2) 0.054(3) 0.056(3) 0.000(2) -0.003(2) 0.018(2)
C3 0.046(2) 0.036(2) 0.0370(19) 0.0023(15) -0.001(2) 0.008(2)
C4 0.071(4) 0.067(4) 0.083(5) 0.032(4) 0.000(4) 0.024(3)
N2 0.045(2) 0.0397(19) 0.043(2) 0.0079(17) 0.0021(17) -0.0016(17)
C5 0.057(3) 0.050(3) 0.053(3) 0.017(2) 0.008(2) -0.003(2)
C6 0.047(3) 0.072(4) 0.058(3) 0.021(3) 0.013(3) -0.008(3)
N3 0.0317(18) 0.047(2) 0.050(2) 0.0053(19) 0.0070(17) -0.0025(16)
C8 0.050(3) 0.064(4) 0.095(5) 0.003(4) 0.030(3) 0.004(3)
C7 0.049(3) 0.072(4) 0.077(4) -0.010(3) 0.008(3) -0.017(3)
O11 0.087(4) 0.103(4) 0.150(6) -0.020(4) 0.029(5) 0.000(4)
O21 0.096(4) 0.119(5) 0.082(4) 0.001(3) 0.004(4) 0.006(4)
Cl6 0.0727(12) 0.1177(18) 0.1197(19) 0.0577(16) 0.0108(13) 0.0122(12)
O61 0.155(8) 0.184(8) 0.188(9) -0.008(8) -0.005(8) 0.000(8)
O64 0.139(7) 0.198(8) 0.144(7) 0.058(6) 0.029(6) 0.044(6)
O63 0.111(5) 0.151(6) 0.150(7) 0.045(6) -0.012(5) 0.020(5)
O62 0.109(6) 0.181(8) 0.175(8) 0.028(7) 0.000(6) 0.018(6)
Cl7 0.0432(6) 0.0610(7) 0.0640(8) 0.0021(6) 0.0085(6) 0.0004(5)
O72 0.119(6) 0.100(4) 0.129(6) -0.029(4) 0.012(5) 0.032(4)
O73 0.105(5) 0.123(5) 0.134(6) -0.041(5) -0.010(5) 0.008(4)
O74 0.124(5) 0.141(6) 0.128(6) 0.058(5) 0.023(5) -0.013(5)
O71 0.052(3) 0.118(5) 0.120(5) 0.031(4) 0.019(3) -0.012(3)
Cu1 0.0277(2) 0.0400(3) 0.0389(3) 0.00943(19) 0.0028(2) -0.0010(2)
Cu2 0.0291(2) 0.0370(3) 0.0442(3) 0.0098(2) 0.0065(2) 0.0001(2)

loop_
_atom_type_symbol
_atom_type_scat_dispersion_real
_atom_type_scat_dispersion_imag
_atom_type_scat_Cromer_Mann_a1
_atom_type_scat_Cromer_Mann_b1
_atom_type_scat_Cromer_Mann_a2
_atom_type_scat_Cromer_Mann_b2
_atom_type_scat_Cromer_Mann_a3
_atom_type_scat_Cromer_Mann_b3
_atom_type_scat_Cromer_Mann_a4
_atom_type_scat_Cromer_Mann_b4
_atom_type_scat_Cromer_Mann_c
_atom_type_scat_source
C 0.0033 0.0016 2.3100 20.8439 1.0200 10.2075 1.5886 0.5687 0.8650 51.6512 0.2156 'International Tables Vol C 4.2.6.8 and 6.1.1.4'
H 0.0000 0.0000 0.4930 10.5109 0.3229 26.1257 0.1402 3.1424 0.0408 57.7998 0.0030 'International Tables Vol C 4.2.6.8 and 6.1.1.4'
N 0.0061 0.0033 12.2126 0.0057 3.1322 9.8933 2.0125 28.9975 1.1663 0.5826 -11.5290 'International Tables Vol C 4.2.6.8 and 6.1.1.4'
O 0.0106 0.0060 3.0485 13.2771 2.2868 5.7011 1.5463 0.3239 0.8670 32.9089 0.2508 'International Tables Vol C 4.2.6.8 and 6.1.1.4'
Cu 0.3201 1.2651 13.3380 3.5828 7.1676 0.2470 5.6158 11.3966 1.6735 64.8126 1.1910 'International Tables Vol C 4.2.6.8 and 6.1.1.4'
Cl 0.1484 0.1585 11.4604 0.0104 7.1964 1.1662 6.2556 18.5194 1.6455 47.7784 -9.5574 'International Tables Vol C 4.2.6.8 and 6.1.1.4'

loop_
_geom_angle_atom_site_label_1
_geom_angle_atom_site_label_2
_geom_angle_atom_site_label_3
_geom_angle
_geom_angle_publ_flag
N4 O2 Cu1 121.6(3) yes
O2 N4 C102 116.5(4) yes
O2 N4 Cu2 129.2(3) yes
C102 N4 Cu2 113.9(3) yes
N4 C102 C101 122.2(5) yes
N4 C102 C103 113.6(5) yes
C101 C102 C103 124.1(4) yes
C102 C101 H1013 108.8 no
C102 C101 H1011 109.7 no
H1013 C101 H1011 109.0 no
C102 C101 H1012 110.2 no
H1013 C101 H1012 109.2 no
H1011 C101 H1012 110.0 no
C102 C103 C104 120.4(6) yes
C102 C103 N5 115.1(4) yes
C104 C103 N5 124.5(5) yes
C103 C104 H1041 108.8 no
C103 C104 H1043 110.7 no
H1041 C104 H1043 109.1 no
C103 C104 H1042 111.5 no
H1041 C104 H1042 108.0 no
H1043 C104 H1042 108.7 no
C103 N5 C105 126.7(5) yes
C103 N5 Cu2 116.6(3) yes
C105 N5 Cu2 116.6(4) yes
N5 C105 C106 105.9(5) yes
N5 C105 H1052 110.4 no
C106 C105 H1052 109.1 no
N5 C105 H1051 111.9 no
C106 C105 H1051 109.2 no
H1052 C105 H1051 110.2 no
C105 C106 N6 110.2(5) yes
C105 C106 H1062 110.6 no
N6 C106 H1062 109.0 no
C105 C106 H1061 108.0 no
N6 C106 H1061 109.8 no
H1062 C106 H1061 109.3 no
C106 N6 C108 107.6(5) yes
C106 N6 C107 112.2(5) yes
C108 N6 C107 109.6(6) yes
C106 N6 Cu2 104.1(4) yes
C108 N6 Cu2 114.1(4) yes
C107 N6 Cu2 109.1(4) yes
N6 C108 H1082 109.5 no
N6 C108 H1081 109.9 no
H1082 C108 H1081 108.8 no
N6 C108 H1083 109.4 no
H1082 C108 H1083 109.9 no
H1081 C108 H1083 109.4 no
N6 C107 H1072 108.1 no
N6 C107 H1073 111.3 no
H1072 C107 H1073 109.1 no
N6 C107 H1071 109.3 no
H1072 C107 H1071 108.7 no
H1073 C107 H1071 110.3 no
N1 O1 Cu2 122.5(3) yes
O1 N1 C2 116.8(4) yes
O1 N1 Cu1 129.5(3) yes
C2 N1 Cu1 113.5(3) yes
N1 C2 C1 123.8(4) yes
N1 C2 C3 113.9(4) yes
C1 C2 C3 122.2(4) yes
C2 C1 H13 109.4 no
C2 C1 H11 110.7 no
H13 C1 H11 108.2 no
C2 C1 H12 109.2 no
H13 C1 H12 108.8 no
H11 C1 H12 110.5 no
C2 C3 C4 120.2(5) yes
C2 C3 N2 115.1(4) yes
C4 C3 N2 124.7(5) yes
C3 C4 H41 109.3 no
C3 C4 H43 111.4 no
H41 C4 H43 107.9 no
C3 C4 H42 110.9 no
H41 C4 H42 107.8 no
H43 C4 H42 109.5 no
C3 N2 C5 126.4(5) yes
C3 N2 Cu1 116.5(3) yes
C5 N2 Cu1 116.8(4) yes
N2 C5 C6 107.0(4) yes
N2 C5 H52 108.8 no
C6 C5 H52 111.2 no
N2 C5 H51 110.8 no
C6 C5 H51 110.3 no
H52 C5 H51 108.7 no
C5 C6 N3 110.2(5) yes
C5 C6 H62 111.4 no
N3 C6 H62 111.1 no
C5 C6 H61 106.6 no
N3 C6 H61 107.6 no
H62 C6 H61 109.8 no
C6 N3 C8 108.6(5) yes
C6 N3 C7 111.9(5) yes
C8 N3 C7 109.0(5) yes
C6 N3 Cu1 104.8(3) yes
C8 N3 Cu1 114.1(4) yes
C7 N3 Cu1 108.5(4) yes
N3 C8 H82 109.3 no
N3 C8 H81 108.4 no
H82 C8 H81 110.8 no
N3 C8 H83 110.1 no
H82 C8 H83 109.2 no
H81 C8 H83 108.9 no
N3 C7 Cu1 42.6(2) yes
N3 C7 H72 109.6 no
Cu1 C7 H72 89.8 no
N3 C7 H73 109.7 no
Cu1 C7 H73 151.6 no
H72 C7 H73 109.8 no
N3 C7 H71 110.2 no
Cu1 C7 H71 82.6 no
H72 C7 H71 108.8 no
H73 C7 H71 108.6 no
Cu1 O11 H111 111.7 no
Cu1 O11 H113 109.3 no
H111 O11 H113 106.1 no
Cu2 O21 H211 109.9 no
Cu2 O21 H212 110.4 no
H211 O21 H212 107.6 no
O61 Cl6 O64 97.2(10) yes
O61 Cl6 O63 109.2(10) yes
O64 Cl6 O63 108.3(8) yes
O61 Cl6 O62 102.6(9) yes
O64 Cl6 O62 119.8(10) yes
O63 Cl6 O62 117.1(8) yes
O72 Cl7 O73 105.5(6) yes
O72 Cl7 O74 111.9(7) yes
O73 Cl7 O74 111.2(7) yes
O72 Cl7 O71 111.2(6) yes
O73 Cl7 O71 106.3(6) yes
O74 Cl7 O71 110.5(6) yes
O11 Cu1 N3 92.7(2) yes
O11 Cu1 N1 93.2(2) yes
N3 Cu1 N1 163.78(16) yes
O11 Cu1 N2 97.7(3) yes
N3 Cu1 N2 83.70(18) yes
N1 Cu1 N2 80.54(16) yes
O11 Cu1 O2 99.2(3) yes
N3 Cu1 O2 90.50(16) yes
N1 Cu1 O2 103.45(14) yes
N2 Cu1 O2 162.32(19) yes
O11 Cu1 C7 121.0(2) yes
N3 Cu1 C7 28.9(2) yes
N1 Cu1 C7 144.79(18) yes
N2 Cu1 C7 86.3(2) yes
O2 Cu1 C7 80.7(2) yes
O21 Cu2 N6 94.0(2) yes
O21 Cu2 N4 93.6(2) yes
N6 Cu2 N4 162.78(17) yes
O21 Cu2 N5 96.0(2) yes
N6 Cu2 N5 83.38(19) yes
N4 Cu2 N5 80.45(17) yes
O21 Cu2 O1 94.4(2) yes
N6 Cu2 O1 90.50(16) yes
N4 Cu2 O1 104.32(14) yes
N5 Cu2 O1 168.23(18) yes

loop_
_geom_bond_atom_site_label_1
_geom_bond_atom_site_label_2
_geom_bond_distance
_geom_bond_publ_flag
O2 N4 1.330(5) yes
O2 Cu1 1.883(4) yes
N4 C102 1.313(6) yes
N4 Cu2 2.003(4) yes
C102 C101 1.484(8) yes
C102 C103 1.469(7) yes
C101 H1013 0.967 no
C101 H1011 0.959 no
C101 H1012 0.946 no
C103 C104 1.489(8) yes
C103 N5 1.289(8) yes
C104 H1041 0.968 no
C104 H1043 0.950 no
C104 H1042 0.962 no
N5 C105 1.470(7) yes
N5 Cu2 1.934(4) yes
C105 C106 1.520(11) yes
C105 H1052 0.968 no
C105 H1051 0.961 no
C106 N6 1.490(8) yes
C106 H1062 0.978 no
C106 H1061 0.974 no
N6 C108 1.495(10) yes
N6 C107 1.452(8) yes
N6 Cu2 2.060(4) yes
C108 H1082 0.961 no
C108 H1081 0.961 no
C108 H1083 0.955 no
C107 H1072 0.963 no
C107 H1073 0.948 no
C107 H1071 0.957 no
O1 N1 1.324(5) yes
O1 Cu2 1.888(3) yes
N1 C2 1.292(6) yes
N1 Cu1 2.009(4) yes
C2 C1 1.480(7) yes
C2 C3 1.486(7) yes
C1 H13 0.961 no
C1 H11 0.955 no
C1 H12 0.954 no
C3 C4 1.489(7) yes
C3 N2 1.267(7) yes
C4 H41 0.976 no
C4 H43 0.967 no
C4 H42 0.956 no
N2 C5 1.461(7) yes
N2 Cu1 1.931(4) yes
C5 C6 1.515(9) yes
C5 H52 0.979 no
C5 H51 0.963 no
C6 N3 1.507(8) yes
C6 H62 0.966 no
C6 H61 0.979 no
N3 C8 1.471(8) yes
N3 C7 1.468(8) yes
N3 Cu1 2.053(4) yes
C8 H82 0.955 no
C8 H81 0.971 no
C8 H83 0.975 no
C7 Cu1 2.877(6) yes
C7 H72 0.957 no
C7 H73 0.967 no
C7 H71 0.960 no
O11 Cu1 2.413(8) yes
O11 H111 0.945 no
O11 H113 0.996 no
O21 Cu2 2.394(7) yes
O21 H211 0.966 no
O21 H212 0.957 no
Cl6 O61 1.300(9) yes
Cl6 O64 1.312(8) yes
Cl6 O63 1.328(7) yes
Cl6 O62 1.314(8) yes
Cl7 O72 1.356(6) yes
Cl7 O73 1.379(7) yes
Cl7 O74 1.331(7) yes
Cl7 O71 1.373(5) yes

loop_
_geom_hbond_atom_site_label_D
_geom_hbond_atom_site_label_H
_geom_hbond_atom_site_label_A
_geom_hbond_site_symmetry_A
_geom_hbond_angle_DHA
_geom_hbond_distance_DH
_geom_hbond_distance_HA
_geom_hbond_distance_DA
_geom_hbond_publ_flag
C107 H1073 O73 3_646 165.4 0.948 2.593 3.518(9) yes
C7 H71 O72 . 157.1 0.960 2.597 3.502(9) yes
O21 H211 O74 1_545 159.7 0.966 2.110 3.035(9) yes
O21 H212 O11 . 162.4 0.957 2.029 2.955(9) yes
O11 H113 O64 4_564 149.0 0.996 2.502 3.395(9) yes

loop_
_oxford_twin_element_scale_factors
0.6488(15)
0.3512(15)
